data_7043715
loop_
_publ_author_name
'Ghosh, Pradyut'
'Santra, Saikat'
'Bej, Somnath'
'Nandi, Mandira'
'Mondal, Partha'

_publ_section_title
;
 Syntheses of metallo-pseudorotaxanes, rotaxane and post-synthetically
 functionalized rotaxane: a comprehensive spectroscopic study and dynamic
 properties
;
_journal_name_full 'Dalton Trans.'
_journal_paper_doi 10.1039/C7DT01364G
_journal_year 2017
_chemical_absolute_configuration
;
The Model has Chirality at N2 centre is R 
The Model has Chirality at N4 centre is S 
;
_chemical_formula_moiety 'C40 H47 N7 Ni O5, 2(Cl O4), 2(C H3 O H), H2 O'
_chemical_formula_sum 'C42 H57 Cl2 N7 Ni O16'
_chemical_formula_weight 1045.55
_chemical_name_systematic
;
 ?
;
_space_group_crystal_system orthorhombic
_space_group_IT_number 19
_space_group_name_Hall 'P 2ac 2ab'
_space_group_name_H-M_alt 'P 21 21 21'
_symmetry_space_group_name_Hall 'P 2ac 2ab'
_symmetry_space_group_name_H-M 'P 21 21 21'
_atom_sites_solution_hydrogens mixed
_audit_creation_method SHELXL-2013
_audit_update_record
;
2017-07-15 deposited with the CCDC.
2017-07-20 downloaded from the CCDC.
;
_cell_angle_alpha 90
_cell_angle_beta 90
_cell_angle_gamma 90
_cell_formula_units_Z 4
_cell_length_a 13.4733(8)
_cell_length_b 18.3502(10)
_cell_length_c 19.0508(11)
_cell_measurement_reflns_used 3846
_cell_measurement_temperature 150(2)
_cell_measurement_theta_max 17.22
_cell_measurement_theta_min 2.16
_cell_volume 4710.1(5)
_computing_cell_refinement 'BRUKER SAINT'
_computing_data_collection 'BRUKER APEX 2'
_computing_data_reduction 'BRUKER SAINT'
_computing_molecular_graphics 'Bruker SXHELXTL'
_computing_publication_material 'Bruker SXHELXTL'
_computing_structure_refinement 'SHELXL-2013 (Sheldrick, 2013)'
_computing_structure_solution 'SHELXL-2014/6 (Sheldrick, 2014)'
_diffrn_ambient_temperature 150(2)
_diffrn_measured_fraction_theta_full 0.539
_diffrn_measured_fraction_theta_max 1.000
_diffrn_measurement_device_type 'Bruker APEX-II CCD'
_diffrn_measurement_method '\f and \w scans'
_diffrn_radiation_type MoK\a
_diffrn_radiation_wavelength 0.71073
_diffrn_reflns_av_R_equivalents 0.0983
_diffrn_reflns_av_unetI/netI 0.0567
_diffrn_reflns_Laue_measured_fraction_full 0.539
_diffrn_reflns_Laue_measured_fraction_max 1.000
_diffrn_reflns_limit_h_max 13
_diffrn_reflns_limit_h_min -13
_diffrn_reflns_limit_k_max 18
_diffrn_reflns_limit_k_min -18
_diffrn_reflns_limit_l_max 18
_diffrn_reflns_limit_l_min -18
_diffrn_reflns_number 37485
_diffrn_reflns_point_group_measured_fraction_full 0.527
_diffrn_reflns_point_group_measured_fraction_max 0.999
_diffrn_reflns_theta_full 26.000
_diffrn_reflns_theta_max 20.725
_diffrn_reflns_theta_min 1.541
_exptl_absorpt_coefficient_mu 0.603
_exptl_absorpt_correction_T_max 0.982
_exptl_absorpt_correction_T_min 0.971
_exptl_absorpt_correction_type multi-scan
_exptl_absorpt_process_details SADABS
_exptl_crystal_colour pink
_exptl_crystal_density_diffrn 1.474
_exptl_crystal_description block
_exptl_crystal_F_000 2192
_exptl_crystal_size_max 0.060
_exptl_crystal_size_mid 0.040
_exptl_crystal_size_min 0.030
_refine_diff_density_max 0.692
_refine_diff_density_min -0.480
_refine_diff_density_rms 0.082
_refine_ls_abs_structure_details
;
 Flack x determined using 1353 quotients [(I+)-(I-)]/[(I+)+(I-)]
 (Parsons and Flack (2004), Acta Cryst. A60, s61).
;
_refine_ls_abs_structure_Flack 0.025(14)
_refine_ls_extinction_method none
_refine_ls_goodness_of_fit_ref 1.030
_refine_ls_hydrogen_treatment constr
_refine_ls_matrix_type full
_refine_ls_number_parameters 615
_refine_ls_number_reflns 4883
_refine_ls_number_restraints 24
_refine_ls_restrained_S_all 1.032
_refine_ls_R_factor_all 0.0992
_refine_ls_R_factor_gt 0.0774
_refine_ls_shift/su_max 0.000
_refine_ls_shift/su_mean 0.000
_refine_ls_structure_factor_coef Fsqd
_refine_ls_weighting_details 'w=1/[\s^2^(Fo^2^)+(0.1295P)^2^+10.7435P] where P=(Fo^2^+2Fc^2^)/3'
_refine_ls_weighting_scheme calc
_refine_ls_wR_factor_gt 0.1962
_refine_ls_wR_factor_ref 0.2168
_reflns_Friedel_coverage 0.767
_reflns_Friedel_fraction_full 0.512
_reflns_Friedel_fraction_max 0.999
_reflns_number_gt 3823
_reflns_number_total 4883
_reflns_threshold_expression 'I > 2\s(I)'
_cod_data_source_file c7dt01364g2.cif
_cod_data_source_block MC_NiII_L1
_cod_database_code 7043715
_shelx_space_group_comment
;
The symmetry employed for this shelxl refinement is uniquely defined
by the following loop, which should always be used as a source of
symmetry information in preference to the above space-group names.
They are only intended as comments.
;
_shelx_estimated_absorpt_t_min 0.965
_shelx_estimated_absorpt_t_max 0.982
_shelxl_version_number 2013-4

loop_
_space_group_symop_operation_xyz
'x, y, z'
'-x+1/2, -y, z+1/2'
'-x, y+1/2, -z+1/2'
'x+1/2, -y+1/2, -z'

loop_
_atom_site_label
_atom_site_type_symbol
_atom_site_fract_x
_atom_site_fract_y
_atom_site_fract_z
_atom_site_U_iso_or_equiv
_atom_site_adp_type
_atom_site_occupancy
_atom_site_site_symmetry_order
_atom_site_calc_flag
_atom_site_refinement_flags_posn
_atom_site_refinement_flags_adp
Ni1 Ni 1.06209(14) 0.39821(10) 0.15347(11) 0.0541(7) Uani 1 1 d . .
C25 C 0.6928(11) 0.2648(8) 0.2066(9) 0.050(4) Uani 1 1 d . .
C22 C 0.8807(10) 0.2464(7) 0.1493(8) 0.038(3) Uani 1 1 d . .
C29 C 0.4383(14) 0.3133(8) 0.2567(12) 0.062(4) Uani 1 1 d . .
C27 C 0.8051(12) 0.2740(8) 0.1087(8) 0.051(4) Uani 1 1 d . .
H27 H 0.8171 0.2870 0.0623 0.061 Uiso 1 1 calc R U
C23 C 0.8614(11) 0.2273(8) 0.2183(9) 0.052(4) Uani 1 1 d . .
H23 H 0.9125 0.2083 0.2455 0.063 Uiso 1 1 calc R U
C7 C 0.4195(12) 0.6089(10) 0.3377(11) 0.081(6) Uani 1 1 d . .
H7A H 0.4001 0.6159 0.2891 0.097 Uiso 1 1 calc R U
H7B H 0.3973 0.6513 0.3637 0.097 Uiso 1 1 calc R U
C24 C 0.7705(11) 0.2355(7) 0.2472(8) 0.045(4) Uani 1 1 d . .
H24 H 0.7593 0.2218 0.2935 0.055 Uiso 1 1 calc R U
C9 C 0.6841(12) 0.6058(10) 0.3984(8) 0.064(5) Uani 1 1 d . .
H9A H 0.7140 0.6415 0.4294 0.077 Uiso 1 1 calc R U
H9B H 0.7023 0.5576 0.4148 0.077 Uiso 1 1 calc R U
C8 C 0.5691(13) 0.6144(7) 0.3990(11) 0.056(4) Uani 1 1 d . .
C28 C 0.5198(11) 0.2981(9) 0.2053(9) 0.056(4) Uani 1 1 d . .
H28A H 0.4986 0.2613 0.1720 0.067 Uiso 1 1 calc R U
H28B H 0.5359 0.3421 0.1795 0.067 Uiso 1 1 calc R U
C14 C 0.9498(15) 0.5883(8) 0.2321(10) 0.065(5) Uani 1 1 d . .
H14 H 0.9741 0.5972 0.1873 0.078 Uiso 1 1 calc R U
C21 C 0.9820(11) 0.2336(9) 0.1206(8) 0.054(4) Uani 1 1 d . .
H21A H 1.0222 0.2120 0.1574 0.065 Uiso 1 1 calc R U
H21B H 0.9769 0.1981 0.0831 0.065 Uiso 1 1 calc R U
C5 C 0.4022(11) 0.4726(9) 0.3564(9) 0.058(4) Uani 1 1 d . .
H5 H 0.4607 0.4660 0.3312 0.070 Uiso 1 1 calc R U
C12 C 0.9725(15) 0.5389(10) 0.3423(12) 0.077(5) Uani 1 1 d . .
H12 H 1.0119 0.5129 0.3735 0.093 Uiso 1 1 calc R U
C10 C 0.8200(15) 0.5948(10) 0.3178(10) 0.065(5) Uani 1 1 d . .
C26 C 0.7083(11) 0.2826(7) 0.1379(9) 0.048(4) Uani 1 1 d . .
H26 H 0.6564 0.3001 0.1104 0.058 Uiso 1 1 calc R U
C15 C 0.8539(16) 0.6109(9) 0.2518(10) 0.075(5) Uani 1 1 d . .
H15 H 0.8140 0.6364 0.2204 0.090 Uiso 1 1 calc R U
C13 C 1.0067(16) 0.5524(10) 0.2816(11) 0.072(6) Uani 1 1 d . .
C11 C 0.8800(15) 0.5610(10) 0.3642(10) 0.070(5) Uani 1 1 d . .
H11 H 0.8592 0.5527 0.4100 0.084 Uiso 1 1 calc R U
C20 C 1.1363(12) 0.2746(9) 0.0668(10) 0.065(5) Uani 1 1 d . .
H20A H 1.1622 0.2374 0.0980 0.078 Uiso 1 1 calc R U
H20B H 1.1289 0.2531 0.0206 0.078 Uiso 1 1 calc R U
C6 C 0.3646(13) 0.5415(10) 0.3664(10) 0.069(5) Uani 1 1 d . .
C19 C 1.2065(16) 0.3339(12) 0.0628(12) 0.091(6) Uani 1 1 d . .
H19A H 1.1885 0.3660 0.0245 0.109 Uiso 1 1 calc R U
H19B H 1.2722 0.3145 0.0533 0.109 Uiso 1 1 calc R U
C17 C 1.2368(14) 0.4895(11) 0.1890(12) 0.088(6) Uani 1 1 d . .
H17A H 1.2625 0.4654 0.2305 0.106 Uiso 1 1 calc R U
H17B H 1.2670 0.5374 0.1858 0.106 Uiso 1 1 calc R U
C4 C 0.3532(12) 0.4134(11) 0.3840(10) 0.072(5) Uani 1 1 d . .
C30 C 0.3932(14) 0.3346(10) 0.3771(11) 0.079(6) Uani 1 1 d . .
H30A H 0.4243 0.3209 0.4211 0.094 Uiso 1 1 calc R U
H30B H 0.3375 0.3020 0.3697 0.094 Uiso 1 1 calc R U
C18 C 1.2624(14) 0.4455(11) 0.1246(10) 0.079(6) Uani 1 1 d . .
H18A H 1.2429 0.4718 0.0826 0.095 Uiso 1 1 calc R U
H18B H 1.3333 0.4369 0.1226 0.095 Uiso 1 1 calc R U
C16 C 1.1117(15) 0.5262(12) 0.2618(11) 0.087(6) Uani 1 1 d . .
H16A H 1.1562 0.5673 0.2679 0.104 Uiso 1 1 calc R U
H16B H 1.1310 0.4897 0.2960 0.104 Uiso 1 1 calc R U
C3 C 0.2592(12) 0.4259(12) 0.4185(9) 0.074(6) Uani 1 1 d . .
H3 H 0.2215 0.3866 0.4338 0.089 Uiso 1 1 calc R U
C1 C 0.2773(14) 0.5524(13) 0.4009(10) 0.082(6) Uani 1 1 d . .
H1 H 0.2528 0.5995 0.4056 0.098 Uiso 1 1 calc R U
C2 C 0.2254(16) 0.4958(14) 0.4287(11) 0.087(6) Uani 1 1 d . .
H2 H 0.1678 0.5042 0.4543 0.105 Uiso 1 1 calc R U
C37 C 0.9318(15) 0.3474(8) 0.3468(10) 0.064(4) Uani 1 1 d . .
H37 H 0.8710 0.3595 0.3668 0.076 Uiso 1 1 calc R U
C31 C 0.8861(11) 0.4075(7) 0.2306(9) 0.045(4) Uani 1 1 d . .
C35 C 0.8548(14) 0.4580(9) 0.1242(10) 0.066(5) Uani 1 1 d . .
H35 H 0.8774 0.4679 0.0790 0.079 Uiso 1 1 calc R U
C38 C 0.9981(13) 0.3087(10) 0.3846(9) 0.059(5) Uani 1 1 d . .
H38 H 0.9828 0.2955 0.4304 0.071 Uiso 1 1 calc R U
C33 C 0.7250(14) 0.4570(9) 0.2098(10) 0.062(5) Uani 1 1 d . .
H33 H 0.6601 0.4671 0.2234 0.074 Uiso 1 1 calc R U
C39 C 1.0915(14) 0.2876(9) 0.3552(11) 0.074(6) Uani 1 1 d . .
H39 H 1.1370 0.2591 0.3796 0.089 Uiso 1 1 calc R U
C32 C 0.7863(13) 0.4237(8) 0.2544(11) 0.067(5) Uani 1 1 d . .
H32 H 0.7657 0.4112 0.2994 0.081 Uiso 1 1 calc R U
C40 C 1.1089(14) 0.3125(10) 0.2887(10) 0.062(5) Uani 1 1 d . .
H40 H 1.1698 0.3015 0.2682 0.074 Uiso 1 1 calc R U
C36 C 0.9515(14) 0.3686(8) 0.2813(9) 0.061(5) Uani 1 1 d . .
C34 C 0.7584(14) 0.4771(10) 0.1414(13) 0.083(7) Uani 1 1 d . .
H34 H 0.7175 0.5018 0.1100 0.100 Uiso 1 1 calc R U
N5 N 0.5245(10) 0.6063(7) 0.3408(7) 0.056(3) Uani 1 1 d . .
H5A H 0.5583 0.5991 0.3031 0.067 Uiso 1 1 calc R U
N7 N 1.0455(10) 0.3506(7) 0.2521(7) 0.054(3) Uani 1 1 d . .
N1 N 0.4626(10) 0.3243(7) 0.3220(9) 0.064(4) Uani 1 1 d . .
H1A H 0.5247 0.3253 0.3325 0.077 Uiso 1 1 calc R U
N6 N 0.9173(9) 0.4259(7) 0.1695(8) 0.054(4) Uani 1 1 d . .
N4 N 1.1303(11) 0.4967(8) 0.1944(9) 0.079(5) Uani 1 1 d . .
H4 H 1.1123 0.5353 0.1612 0.094 Uiso 1 1 calc R U
N2 N 1.0355(8) 0.2986(6) 0.0930(6) 0.047(3) Uani 1 1 d . .
H2A H 0.9986 0.3139 0.0513 0.056 Uiso 1 1 calc R U
N3 N 1.2085(9) 0.3754(8) 0.1289(7) 0.062(4) Uani 1 1 d . .
H3A H 1.2377 0.3453 0.1660 0.074 Uiso 1 1 calc R U
O2 O 0.6044(7) 0.2733(6) 0.2424(6) 0.058(3) Uani 1 1 d . .
O3 O 0.7187(9) 0.6161(6) 0.3292(6) 0.064(3) Uani 1 1 d . .
O1 O 0.3493(9) 0.3160(7) 0.2340(7) 0.080(4) Uani 1 1 d . .
O4 O 0.5325(9) 0.6249(6) 0.4571(6) 0.070(3) Uani 1 1 d . .
O5 O 1.0615(9) 0.4559(6) 0.0546(6) 0.075(3) Uani 1 1 d . .
H5B H 1.0226 0.4959 0.0554 0.112 Uiso 1 1 d R U
H5C H 1.0387 0.4278 0.0194 0.112 Uiso 1 1 d R U
Cl1 Cl 0.5243(4) 0.4410(5) 0.0437(3) 0.110(2) Uani 1 1 d . .
O6 O 0.5163(10) 0.4531(9) 0.1180(7) 0.101(5) Uani 1 1 d . .
O7 O 0.454(2) 0.4006(15) 0.0180(13) 0.235(15) Uani 1 1 d . .
O8 O 0.6145(12) 0.4025(10) 0.0271(8) 0.127(6) Uani 1 1 d . .
Cl2 Cl 0.3386(4) 0.8612(4) 0.0293(3) 0.1001(18) Uani 1 1 d . .
O15 O 0.5476(12) 0.5959(10) 0.1885(8) 0.114(5) Uani 1 1 d . U
O13 O 0.5201(16) 0.5077(12) 0.0069(10) 0.160(8) Uani 1 1 d . .
C42 C 0.584(3) 0.6380(16) 0.1427(16) 0.190(17) Uani 1 1 d . U
H42A H 0.5514 0.6305 0.0985 0.285 Uiso 1 1 d R U
H42B H 0.6536 0.6278 0.1377 0.285 Uiso 1 1 d R U
H42C H 0.5753 0.6875 0.1574 0.285 Uiso 1 1 d R U
O0AA O 0.0801(11) 0.6043(7) 0.0680(7) 0.101(4) Uani 1 1 d . .
H0AD H 0.1259 0.6251 0.0913 0.151 Uiso 1 1 d R U
H0AE H 0.0491 0.6358 0.0438 0.151 Uiso 1 1 d R U
O1AA O 0.3353(15) 0.8364(17) 0.0976(10) 0.202(12) Uani 1 1 d . .
O2AA O 0.2526(16) 0.8185(17) 0.0091(14) 0.217(13) Uani 1 1 d . .
O3AA O 0.358(4) 0.9310(16) 0.016(2) 0.35(2) Uani 1 1 d . U
O4AA O 0.4186(18) 0.8200(17) -0.0005(15) 0.220(13) Uani 1 1 d . U
O5AA O 0.238(3) 0.6784(15) 0.0702(13) 0.258(18) Uani 1 1 d . .
C0AA C 0.349(3) 0.6530(19) 0.073(2) 0.195(17) Uani 1 1 d . .
H0AA H 0.3778 0.6569 0.0276 0.293 Uiso 1 1 calc R U
H0AB H 0.3515 0.6033 0.0888 0.293 Uiso 1 1 calc R U
H0AC H 0.3845 0.6833 0.1057 0.293 Uiso 1 1 calc R U

loop_
_atom_site_aniso_label
_atom_site_aniso_U_11
_atom_site_aniso_U_22
_atom_site_aniso_U_33
_atom_site_aniso_U_23
_atom_site_aniso_U_13
_atom_site_aniso_U_12
Ni1 0.0472(11) 0.0415(11) 0.0735(14) -0.0094(10) -0.0109(11) 0.0040(10)
C25 0.039(10) 0.037(9) 0.073(12) -0.012(9) 0.003(9) -0.004(7)
C22 0.044(9) 0.023(7) 0.048(10) -0.010(7) -0.012(8) 0.001(6)
C29 0.050(12) 0.044(9) 0.092(15) -0.007(9) 0.005(12) 0.000(9)
C27 0.066(12) 0.036(9) 0.051(10) -0.018(8) -0.015(9) 0.011(8)
C23 0.037(10) 0.046(10) 0.074(13) -0.011(9) -0.007(9) 0.012(7)
C7 0.067(13) 0.079(14) 0.096(14) -0.009(12) -0.007(11) 0.050(11)
C24 0.052(11) 0.032(8) 0.052(10) -0.002(7) -0.016(9) -0.005(8)
C9 0.073(12) 0.062(11) 0.058(11) -0.011(9) 0.015(9) -0.011(10)
C8 0.072(12) 0.022(8) 0.073(13) -0.006(8) 0.018(11) -0.014(9)
C28 0.038(9) 0.050(10) 0.080(12) -0.026(9) -0.003(9) 0.009(8)
C14 0.084(13) 0.044(10) 0.067(12) -0.032(9) 0.021(11) -0.017(10)
C21 0.049(10) 0.055(11) 0.058(10) 0.002(8) 0.000(8) -0.002(8)
C5 0.037(9) 0.065(12) 0.073(12) 0.005(10) 0.009(8) 0.001(9)
C12 0.086(15) 0.070(12) 0.075(15) -0.013(12) 0.010(12) -0.020(11)
C10 0.073(13) 0.056(11) 0.065(13) -0.025(10) 0.019(11) -0.019(10)
C26 0.046(10) 0.030(8) 0.069(13) 0.000(8) -0.016(9) 0.005(7)
C15 0.115(17) 0.044(11) 0.066(13) -0.009(9) 0.005(12) -0.022(11)
C13 0.099(16) 0.063(12) 0.055(12) 0.000(10) -0.022(13) -0.038(11)
C11 0.076(14) 0.067(12) 0.067(13) -0.033(11) -0.005(12) -0.010(11)
C20 0.062(11) 0.052(10) 0.081(13) -0.019(9) 0.018(10) 0.007(9)
C6 0.049(11) 0.076(14) 0.082(13) -0.024(10) -0.009(10) 0.018(10)
C19 0.074(14) 0.097(16) 0.101(17) 0.002(14) -0.006(12) -0.011(12)
C17 0.069(14) 0.068(13) 0.127(18) -0.021(13) -0.029(12) -0.017(10)
C4 0.043(10) 0.084(14) 0.088(13) -0.006(11) -0.006(10) 0.019(10)
C30 0.063(12) 0.079(13) 0.094(15) -0.002(11) -0.022(12) -0.016(10)
C18 0.068(12) 0.087(14) 0.081(14) 0.001(12) -0.016(10) -0.030(11)
C16 0.084(15) 0.083(15) 0.094(16) -0.019(13) 0.019(12) -0.010(12)
C3 0.048(11) 0.108(17) 0.067(12) -0.023(11) 0.000(9) -0.018(10)
C1 0.054(13) 0.112(17) 0.079(14) -0.028(13) -0.007(11) -0.004(13)
C2 0.068(14) 0.098(17) 0.096(16) -0.040(14) 0.008(12) 0.004(14)
C37 0.082(12) 0.051(10) 0.057(12) -0.004(9) -0.015(12) -0.002(10)
C31 0.047(10) 0.025(8) 0.063(12) -0.017(8) -0.008(9) -0.003(7)
C35 0.076(13) 0.046(10) 0.077(13) -0.008(9) -0.016(11) 0.018(10)
C38 0.049(10) 0.068(12) 0.061(11) 0.000(9) 0.018(9) -0.015(9)
C33 0.075(13) 0.042(10) 0.069(13) -0.026(9) 0.021(11) -0.009(9)
C39 0.084(15) 0.055(11) 0.084(15) -0.016(11) -0.009(11) -0.032(10)
C32 0.063(12) 0.038(10) 0.102(14) -0.009(10) -0.029(12) 0.001(8)
C40 0.075(13) 0.060(11) 0.051(12) -0.005(9) -0.003(10) -0.017(10)
C36 0.079(14) 0.046(9) 0.059(12) -0.021(9) -0.005(11) -0.026(10)
C34 0.070(14) 0.054(11) 0.12(2) -0.044(13) -0.023(13) 0.009(10)
N5 0.072(10) 0.045(8) 0.052(8) -0.013(7) 0.001(7) 0.019(7)
N7 0.053(9) 0.059(8) 0.050(8) -0.007(7) 0.015(8) -0.009(8)
N1 0.044(9) 0.067(9) 0.082(11) -0.015(8) 0.013(9) 0.017(7)
N6 0.051(9) 0.049(8) 0.064(10) -0.017(7) -0.006(8) -0.002(7)
N4 0.068(11) 0.054(9) 0.114(14) -0.018(9) -0.026(9) 0.003(8)
N2 0.044(8) 0.032(7) 0.065(8) 0.003(6) -0.002(6) -0.002(6)
N3 0.048(8) 0.069(10) 0.070(10) -0.001(8) -0.005(7) -0.001(7)
O2 0.038(7) 0.057(7) 0.078(8) -0.003(6) -0.004(6) 0.011(5)
O3 0.086(9) 0.041(7) 0.066(8) -0.003(5) 0.012(6) -0.022(6)
O1 0.047(8) 0.087(9) 0.108(10) -0.014(7) -0.018(7) 0.008(7)
O4 0.088(9) 0.049(7) 0.074(8) -0.015(6) 0.024(7) -0.010(6)
O5 0.078(8) 0.050(7) 0.097(9) 0.003(6) -0.020(7) 0.007(7)
Cl1 0.079(4) 0.164(7) 0.088(5) 0.004(4) -0.015(3) -0.015(4)
O6 0.097(10) 0.149(14) 0.059(9) 0.006(8) -0.007(7) -0.015(9)
O7 0.25(3) 0.25(3) 0.21(2) -0.17(2) 0.11(2) -0.14(2)
O8 0.114(12) 0.166(16) 0.102(11) 0.019(11) -0.038(10) 0.068(12)
Cl2 0.092(4) 0.110(5) 0.098(4) 0.014(3) 0.006(3) 0.009(4)
O15 0.126(12) 0.119(11) 0.096(10) 0.020(10) 0.026(9) 0.046(11)
O13 0.19(2) 0.140(16) 0.152(16) 0.076(14) -0.016(14) 0.049(14)
C42 0.33(5) 0.12(2) 0.12(2) 0.028(19) 0.08(3) 0.09(3)
O0AA 0.122(11) 0.085(9) 0.095(9) 0.000(8) -0.009(8) 0.018(9)
O1AA 0.118(15) 0.38(4) 0.111(15) 0.099(19) 0.016(12) 0.000(19)
O2AA 0.133(17) 0.30(3) 0.22(2) -0.06(2) 0.036(16) -0.14(2)
O3AA 0.56(6) 0.11(2) 0.38(5) 0.03(2) 0.12(5) 0.06(3)
O4AA 0.133(19) 0.29(3) 0.24(3) -0.11(2) 0.003(18) 0.04(2)
O5AA 0.45(5) 0.18(2) 0.146(19) -0.007(17) -0.04(3) 0.18(3)
C0AA 0.26(5) 0.15(3) 0.18(3) 0.04(3) 0.00(3) 0.08(3)

loop_
_atom_type_symbol
_atom_type_description
_atom_type_scat_dispersion_real
_atom_type_scat_dispersion_imag
_atom_type_scat_source
C C 0.0033 0.0016 'International Tables Vol C Tables 4.2.6.8 and 6.1.1.4'
H H 0.0000 0.0000 'International Tables Vol C Tables 4.2.6.8 and 6.1.1.4'
Cl Cl 0.1484 0.1585 'International Tables Vol C Tables 4.2.6.8 and 6.1.1.4'
N N 0.0061 0.0033 'International Tables Vol C Tables 4.2.6.8 and 6.1.1.4'
Ni Ni 0.3393 1.1124 'International Tables Vol C Tables 4.2.6.8 and 6.1.1.4'
O O 0.0106 0.0060 'International Tables Vol C Tables 4.2.6.8 and 6.1.1.4'

loop_
_geom_angle_atom_site_label_1
_geom_angle_atom_site_label_2
_geom_angle_atom_site_label_3
_geom_angle
N6 Ni1 N3 174.8(6)
N6 Ni1 N7 82.3(6)
N3 Ni1 N7 102.8(6)
N6 Ni1 O5 90.3(6)
N3 Ni1 O5 84.6(5)
N7 Ni1 O5 172.3(5)
N6 Ni1 N4 98.2(5)
N3 Ni1 N4 81.2(6)
N7 Ni1 N4 94.0(6)
O5 Ni1 N4 84.7(6)
N6 Ni1 N2 97.5(4)
N3 Ni1 N2 82.4(5)
N7 Ni1 N2 96.1(5)
O5 Ni1 N2 87.1(4)
N4 Ni1 N2 162.3(6)
C26 C25 O2 125.4(15)
C26 C25 C24 120.3(14)
O2 C25 C24 114.3(15)
C27 C22 C23 119.2(14)
C27 C22 C21 122.1(15)
C23 C22 C21 118.6(13)
O1 C29 N1 123.6(17)
O1 C29 C28 118.3(18)
N1 C29 C28 118.0(16)
C22 C27 C26 120.0(15)
C22 C27 H27 120.0
C26 C27 H27 120.0
C24 C23 C22 121.9(15)
C24 C23 H23 119.0
C22 C23 H23 119.0
N5 C7 C6 115.9(14)
N5 C7 H7A 108.3
C6 C7 H7A 108.3
N5 C7 H7B 108.3
C6 C7 H7B 108.3
H7A C7 H7B 107.4
C23 C24 C25 119.5(15)
C23 C24 H24 120.3
C25 C24 H24 120.3
O3 C9 C8 108.8(14)
O3 C9 H9A 109.9
C8 C9 H9A 109.9
O3 C9 H9B 109.9
C8 C9 H9B 109.9
H9A C9 H9B 108.3
O4 C8 N5 128.0(16)
O4 C8 C9 115.0(16)
N5 C8 C9 116.9(15)
O2 C28 C29 108.9(14)
O2 C28 H28A 109.9
C29 C28 H28A 109.9
O2 C28 H28B 109.9
C29 C28 H28B 109.9
H28A C28 H28B 108.3
C13 C14 C15 117.9(17)
C13 C14 H14 121.0
C15 C14 H14 121.0
N2 C21 C22 116.5(12)
N2 C21 H21A 108.2
C22 C21 H21A 108.2
N2 C21 H21B 108.2
C22 C21 H21B 108.2
H21A C21 H21B 107.3
C6 C5 C4 119.8(16)
C6 C5 H5 120.1
C4 C5 H5 120.1
C13 C12 C11 123(2)
C13 C12 H12 118.4
C11 C12 H12 118.4
C11 C10 C15 120.1(19)
C11 C10 O3 126.6(16)
C15 C10 O3 113.3(19)
C25 C26 C27 119.1(14)
C25 C26 H26 120.5
C27 C26 H26 120.5
C10 C15 C14 119.1(19)
C10 C15 H15 120.4
C14 C15 H15 120.4
C12 C13 C14 121(2)
C12 C13 C16 120(2)
C14 C13 C16 119.4(19)
C10 C11 C12 118.7(19)
C10 C11 H11 120.6
C12 C11 H11 120.6
C19 C20 N2 112.8(14)
C19 C20 H20A 109.0
N2 C20 H20A 109.0
C19 C20 H20B 109.0
N2 C20 H20B 109.0
H20A C20 H20B 107.8
C1 C6 C5 121.3(19)
C1 C6 C7 117.9(17)
C5 C6 C7 120.8(16)
C20 C19 N3 110.9(16)
C20 C19 H19A 109.5
N3 C19 H19A 109.5
C20 C19 H19B 109.5
N3 C19 H19B 109.5
H19A C19 H19B 108.0
N4 C17 C18 109.5(15)
N4 C17 H17A 109.8
C18 C17 H17A 109.8
N4 C17 H17B 109.8
C18 C17 H17B 109.8
H17A C17 H17B 108.2
C5 C4 C3 118.0(17)
C5 C4 C30 122.5(15)
C3 C4 C30 119.4(18)
N1 C30 C4 114.6(16)
N1 C30 H30A 108.6
C4 C30 H30A 108.6
N1 C30 H30B 108.6
C4 C30 H30B 108.6
H30A C30 H30B 107.6
N3 C18 C17 108.0(15)
N3 C18 H18A 110.1
C17 C18 H18A 110.1
N3 C18 H18B 110.1
C17 C18 H18B 110.1
H18A C18 H18B 108.4
N4 C16 C13 120.3(18)
N4 C16 H16A 107.3
C13 C16 H16A 107.3
N4 C16 H16B 107.3
C13 C16 H16B 107.3
H16A C16 H16B 106.9
C2 C3 C4 120.2(19)
C2 C3 H3 119.9
C4 C3 H3 119.9
C2 C1 C6 121(2)
C2 C1 H1 119.3
C6 C1 H1 119.3
C1 C2 C3 119.2(19)
C1 C2 H2 120.4
C3 C2 H2 120.4
C36 C37 C38 121.4(19)
C36 C37 H37 119.3
C38 C37 H37 119.3
N6 C31 C32 122.2(15)
N6 C31 C36 121.4(14)
C32 C31 C36 116.3(17)
N6 C35 C34 123.2(19)
N6 C35 H35 118.4
C34 C35 H35 118.4
C37 C38 C39 121.1(17)
C37 C38 H38 119.4
C39 C38 H38 119.4
C32 C33 C34 120.3(18)
C32 C33 H33 119.8
C34 C33 H33 119.8
C40 C39 C38 115.0(18)
C40 C39 H39 122.5
C38 C39 H39 122.5
C33 C32 C31 118.0(19)
C33 C32 H32 121.0
C31 C32 H32 121.0
N7 C40 C39 124.1(18)
N7 C40 H40 117.9
C39 C40 H40 117.9
C37 C36 N7 118.4(17)
C37 C36 C31 129.0(18)
N7 C36 C31 112.6(15)
C35 C34 C33 116.5(19)
C35 C34 H34 121.7
C33 C34 H34 121.7
C8 N5 C7 120.3(15)
C8 N5 H5A 119.8
C7 N5 H5A 119.8
C40 N7 C36 119.9(14)
C40 N7 Ni1 129.5(12)
C36 N7 Ni1 110.5(12)
C29 N1 C30 124.2(15)
C29 N1 H1A 117.9
C30 N1 H1A 117.9
C31 N6 C35 119.6(15)
C31 N6 Ni1 112.6(11)
C35 N6 Ni1 127.8(13)
C16 N4 C17 106.0(16)
C16 N4 Ni1 124.7(13)
C17 N4 Ni1 108.6(11)
C16 N4 H4 105.4
C17 N4 H4 105.4
Ni1 N4 H4 105.4
C21 N2 C20 108.6(11)
C21 N2 Ni1 124.2(9)
C20 N2 Ni1 105.6(8)
C21 N2 H2A 105.7
C20 N2 H2A 105.7
Ni1 N2 H2A 105.7
C19 N3 C18 114.4(14)
C19 N3 Ni1 106.4(11)
C18 N3 Ni1 107.7(11)
C19 N3 H3A 109.4
C18 N3 H3A 109.4
Ni1 N3 H3A 109.4
C25 O2 C28 118.9(12)
C9 O3 C10 114.7(14)
Ni1 O5 H5B 112.7
Ni1 O5 H5C 111.8
H5B O5 H5C 106.3
O7 Cl1 O13 106.2(19)
O7 Cl1 O8 104.5(15)
O13 Cl1 O8 110.5(12)
O7 Cl1 O6 114.0(12)
O13 Cl1 O6 110.6(13)
O8 Cl1 O6 110.9(9)
O3AA Cl2 O1AA 120(2)
O3AA Cl2 O4AA 107(2)
O1AA Cl2 O4AA 102.9(17)
O3AA Cl2 O2AA 128(3)
O1AA Cl2 O2AA 92.7(16)
O4AA Cl2 O2AA 102.2(16)
O15 C42 H42A 109.9
O15 C42 H42B 109.3
H42A C42 H42B 109.4
O15 C42 H42C 109.3
H42A C42 H42C 109.5
H42B C42 H42C 109.5
H0AD O0AA H0AE 109.5
O5AA C0AA H0AA 109.5
O5AA C0AA H0AB 109.5
H0AA C0AA H0AB 109.5
O5AA C0AA H0AC 109.5
H0AA C0AA H0AC 109.5
H0AB C0AA H0AC 109.5

loop_
_geom_bond_atom_site_label_1
_geom_bond_atom_site_label_2
_geom_bond_distance
Ni1 N6 2.039(13)
Ni1 N3 2.070(13)
Ni1 N7 2.085(13)
Ni1 O5 2.161(11)
Ni1 N4 2.172(14)
Ni1 N2 2.190(11)
C25 C26 1.36(2)
C25 O2 1.382(18)
C25 C24 1.41(2)
C22 C27 1.37(2)
C22 C23 1.39(2)
C22 C21 1.49(2)
C29 O1 1.28(2)
C29 N1 1.30(2)
C29 C28 1.50(2)
C27 C26 1.43(2)
C27 H27 0.9300
C23 C24 1.35(2)
C23 H23 0.9300
C7 N5 1.42(2)
C7 C6 1.54(3)
C7 H7A 0.9700
C7 H7B 0.9700
C24 H24 0.9300
C9 O3 1.411(18)
C9 C8 1.56(2)
C9 H9A 0.9700
C9 H9B 0.9700
C8 O4 1.227(18)
C8 N5 1.27(2)
C28 O2 1.416(18)
C28 H28A 0.9700
C28 H28B 0.9700
C14 C13 1.38(2)
C14 C15 1.41(2)
C14 H14 0.9300
C21 N2 1.489(18)
C21 H21A 0.9700
C21 H21B 0.9700
C5 C6 1.38(2)
C5 C4 1.38(2)
C5 H5 0.9300
C12 C13 1.27(3)
C12 C11 1.37(3)
C12 H12 0.9300
C10 C11 1.35(2)
C10 C15 1.37(2)
C10 O3 1.44(2)
C26 H26 0.9300
C15 H15 0.9300
C13 C16 1.54(3)
C11 H11 0.9300
C20 C19 1.44(2)
C20 N2 1.511(19)
C20 H20A 0.9700
C20 H20B 0.9700
C6 C1 1.36(2)
C19 N3 1.47(2)
C19 H19A 0.9700
C19 H19B 0.9700
C17 N4 1.45(2)
C17 C18 1.51(3)
C17 H17A 0.9700
C17 H17B 0.9700
C4 C3 1.44(2)
C4 C30 1.55(3)
C30 N1 1.42(2)
C30 H30A 0.9700
C30 H30B 0.9700
C18 N3 1.48(2)
C18 H18A 0.9700
C18 H18B 0.9700
C16 N4 1.42(2)
C16 H16A 0.9700
C16 H16B 0.9700
C3 C2 1.37(3)
C3 H3 0.9300
C1 C2 1.36(3)
C1 H1 0.9300
C2 H2 0.9300
C37 C36 1.33(2)
C37 C38 1.35(2)
C37 H37 0.9300
C31 N6 1.282(19)
C31 C32 1.45(2)
C31 C36 1.49(2)
C35 N6 1.34(2)
C35 C34 1.38(2)
C35 H35 0.9300
C38 C39 1.43(2)
C38 H38 0.9300
C33 C32 1.33(2)
C33 C34 1.43(3)
C33 H33 0.9300
C39 C40 1.37(2)
C39 H39 0.9300
C32 H32 0.9300
C40 N7 1.31(2)
C40 H40 0.9300
C36 N7 1.42(2)
C34 H34 0.9300
N5 H5A 0.8600
N1 H1A 0.8600
N4 H4 0.9800
N2 H2A 0.9800
N3 H3A 0.9800
O5 H5B 0.9024
O5 H5C 0.8990
Cl1 O7 1.29(2)
Cl1 O13 1.412(18)
Cl1 O8 1.440(16)
Cl1 O6 1.436(14)
Cl2 O3AA 1.33(3)
Cl2 O1AA 1.379(18)
Cl2 O4AA 1.43(2)
Cl2 O2AA 1.450(19)
O15 C42 1.26(3)
C42 H42A 0.9604
C42 H42B 0.9601
C42 H42C 0.9594
O0AA H0AD 0.8501
O0AA H0AE 0.8504
O5AA C0AA 1.57(4)
C0AA H0AA 0.9600
C0AA H0AB 0.9600
C0AA H0AC 0.9600

loop_
_geom_hbond_atom_site_label_D
_geom_hbond_atom_site_label_H
_geom_hbond_atom_site_label_A
_geom_hbond_distance_DH
_geom_hbond_distance_HA
_geom_hbond_distance_DA
_geom_hbond_angle_DHA
_geom_hbond_site_symmetry_A
C28 H28B O6 0.97 2.37 3.30(2) 160.6 .
C26 H26 O8 0.93 2.52 3.30(2) 141.1 .
C11 H11 O8 0.93 2.40 3.18(2) 140.5 2_665
C19 H19A O5 0.97 2.44 2.98(3) 114.1 .
C30 H30A O4AA 0.97 2.60 3.47(3) 148.9 3_645
C18 H18A O5 0.97 2.52 3.02(2) 112.3 .
C18 H18B Cl1 0.97 2.98 3.85(2) 150.0 1_655
C18 H18B O6 0.97 2.48 3.43(2) 163.7 1_655
C35 H35 O5 0.93 2.53 3.08(2) 118.2 .
C35 H35 O3AA 0.93 2.60 3.36(4) 138.4 4_565
C40 H40 O1 0.93 2.52 3.40(2) 158.8 1_655
N5 H5A O15 0.86 2.19 2.92(2) 143.4 .
N1 H1A O1AA 0.86 2.32 3.13(3) 157.8 3_645
N4 H4 O0AA 0.98 2.22 3.19(2) 167.3 1_655
N2 H2A O4 0.98 2.16 3.086(17) 157.4 2_664
N3 H3A O1 0.98 2.06 2.965(18) 153.6 1_655
O5 H5B O0AA 0.90 2.15 2.747(18) 123.1 1_655
O5 H5C O4 0.90 1.81 2.693(16) 167.9 2_664
C42 H42C N1 0.96 2.59 3.54(3) 170.8 3_655
O0AA H0AD O5AA 0.85 1.84 2.52(5) 136.0 .
O0AA H0AE O4AA 0.85 2.10 2.89(3) 152.4 4_465

loop_
_geom_torsion_atom_site_label_1
_geom_torsion_atom_site_label_2
_geom_torsion_atom_site_label_3
_geom_torsion_atom_site_label_4
_geom_torsion
C23 C22 C27 C26 0(2)
C21 C22 C27 C26 177.5(12)
C27 C22 C23 C24 -1(2)
C21 C22 C23 C24 -178.1(13)
C22 C23 C24 C25 -1(2)
C26 C25 C24 C23 2(2)
O2 C25 C24 C23 -177.6(12)
O3 C9 C8 O4 -162.4(12)
O3 C9 C8 N5 21(2)
O1 C29 C28 O2 -160.5(13)
N1 C29 C28 O2 20.8(19)
C27 C22 C21 N2 60.7(18)
C23 C22 C21 N2 -121.9(14)
O2 C25 C26 C27 177.1(13)
C24 C25 C26 C27 -3(2)
C22 C27 C26 C25 2(2)
C11 C10 C15 C14 3(2)
O3 C10 C15 C14 -175.6(13)
C13 C14 C15 C10 -2(2)
C11 C12 C13 C14 -3(3)
C11 C12 C13 C16 179.4(16)
C15 C14 C13 C12 1(2)
C15 C14 C13 C16 179.5(15)
C15 C10 C11 C12 -4(3)
O3 C10 C11 C12 174.4(15)
C13 C12 C11 C10 4(3)
C4 C5 C6 C1 -2(3)
C4 C5 C6 C7 178.5(16)
N5 C7 C6 C1 143.9(17)
N5 C7 C6 C5 -37(2)
N2 C20 C19 N3 50(2)
C6 C5 C4 C3 4(3)
C6 C5 C4 C30 -177.7(16)
C5 C4 C30 N1 -21(2)
C3 C4 C30 N1 157.4(16)
N4 C17 C18 N3 -55(2)
C12 C13 C16 N4 139.0(19)
C14 C13 C16 N4 -39(3)
C5 C4 C3 C2 -6(3)
C30 C4 C3 C2 176.1(17)
C5 C6 C1 C2 2(3)
C7 C6 C1 C2 -178.9(18)
C6 C1 C2 C3 -3(3)
C4 C3 C2 C1 5(3)
C36 C37 C38 C39 -1(2)
C37 C38 C39 C40 3(2)
C34 C33 C32 C31 -1(2)
N6 C31 C32 C33 2(2)
C36 C31 C32 C33 -178.5(13)
C38 C39 C40 N7 -2(2)
C38 C37 C36 N7 -1(2)
C38 C37 C36 C31 176.1(14)
N6 C31 C36 C37 178.1(14)
C32 C31 C36 C37 -1(2)
N6 C31 C36 N7 -4.6(19)
C32 C31 C36 N7 176.1(12)
N6 C35 C34 C33 -4(2)
C32 C33 C34 C35 2(2)
O4 C8 N5 C7 0(2)
C9 C8 N5 C7 176.3(15)
C6 C7 N5 C8 -74(2)
C39 C40 N7 C36 0(2)
C39 C40 N7 Ni1 175.8(11)
C37 C36 N7 C40 2(2)
C31 C36 N7 C40 -175.8(12)
C37 C36 N7 Ni1 -174.8(11)
C31 C36 N7 Ni1 7.6(14)
O1 C29 N1 C30 6(3)
C28 C29 N1 C30 -175.8(15)
C4 C30 N1 C29 -83(2)
C32 C31 N6 C35 -4(2)
C36 C31 N6 C35 177.1(12)
C32 C31 N6 Ni1 178.1(10)
C36 C31 N6 Ni1 -1.2(16)
C34 C35 N6 C31 4(2)
C34 C35 N6 Ni1 -177.5(12)
C13 C16 N4 C17 170.6(18)
C13 C16 N4 Ni1 -62(2)
C18 C17 N4 C16 169.4(16)
C18 C17 N4 Ni1 33(2)
C22 C21 N2 C20 179.8(13)
C22 C21 N2 Ni1 54.9(16)
C19 C20 N2 C21 -158.9(15)
C19 C20 N2 Ni1 -23.7(18)
C20 C19 N3 C18 -168.0(15)
C20 C19 N3 Ni1 -49.2(18)
C17 C18 N3 C19 166.2(16)
C17 C18 N3 Ni1 48.2(16)
C26 C25 O2 C28 4(2)
C24 C25 O2 C28 -176.1(12)
C29 C28 O2 C25 -171.8(12)
C8 C9 O3 C10 -167.4(12)
C11 C10 O3 C9 6(2)
C15 C10 O3 C9 -175.0(14)
